data_7246979
loop_
_publ_author_name
'Sori, Lorenzo'
'Pizzi, Andrea'
'Bergamaschi, Greta'
'Gori, Alessandro'
'Gautieri, Alfonso'
'Demitri, Nicola'
'Soncini, Monica'
'Metrangolo, Pierangelo'

_publ_section_title
;
 Computation meets experiment: identification of highly efficient
 fibrillating peptides
;
_journal_issue 32
_journal_name_full CrystEngComm
_journal_page_first 4503
_journal_page_last 4510
_journal_paper_doi 10.1039/D3CE00495C
_journal_volume 25
_journal_year 2023
_chemical_absolute_configuration syn
_chemical_formula_moiety 'C29 H37 N5 O9, 0.50 (Na C2 O2 F3), 3 (H2 O)'
_chemical_formula_sum 'C30 H43 F1.5 N5 Na0.5 O13'
_chemical_formula_weight 721.69
_space_group_crystal_system triclinic
_space_group_IT_number 1
_space_group_name_Hall 'P 1'
_space_group_name_H-M_alt 'P 1'
_atom_sites_solution_hydrogens geom
_atom_sites_solution_primary direct
_atom_sites_solution_secondary difmap
_audit_creation_method SHELXL-2018/3
_audit_update_record
;
2022-06-12 deposited with the CCDC.	2023-07-04 downloaded from the CCDC.
;
_cell_angle_alpha 81.39(3)
_cell_angle_beta 79.74(3)
_cell_angle_gamma 78.24(3)
_cell_formula_units_Z 2
_cell_length_a 9.475(2)
_cell_length_b 11.269(2)
_cell_length_c 17.688(4)
_cell_measurement_reflns_used 6260
_cell_measurement_temperature 100(2)
_cell_measurement_theta_max 31.123
_cell_measurement_theta_min 1.028
_cell_volume 1806.8(7)
_computing_cell_refinement 'XDS (Kabsch, 2010)'
_computing_data_collection 'Elettra XRD2 Data Collection SW'
_computing_data_reduction 'XDS (Kabsch, 2010)'
_computing_molecular_graphics 'Ortep3 for Windows - Coot'
_computing_publication_material 'enCIFer - publCIF'
_computing_structure_refinement 'SHELXL-2018/3 (Sheldrick, 2015)'
_computing_structure_solution 'SHELXT (Sheldrick, 2015)'
_diffrn_ambient_temperature 100(2)
_diffrn_measured_fraction_theta_full 0.992
_diffrn_measured_fraction_theta_max 0.897
_diffrn_measurement_device_type
;
'Arinax MD2s Goniometer, Pilatus 6M detector'
;
_diffrn_measurement_method 'Rotating crystal'
_diffrn_radiation_type Synchrotron
_diffrn_radiation_wavelength 0.620
_diffrn_reflns_av_R_equivalents 0.0921
_diffrn_reflns_av_unetI/netI 0.1478
_diffrn_reflns_Laue_measured_fraction_full 0.992
_diffrn_reflns_Laue_measured_fraction_max 0.897
_diffrn_reflns_limit_h_max 14
_diffrn_reflns_limit_h_min -14
_diffrn_reflns_limit_k_max 17
_diffrn_reflns_limit_k_min -18
_diffrn_reflns_limit_l_max 29
_diffrn_reflns_limit_l_min -29
_diffrn_reflns_number 86162
_diffrn_reflns_point_group_measured_fraction_full 0.979
_diffrn_reflns_point_group_measured_fraction_max 0.877
_diffrn_reflns_theta_full 21.839
_diffrn_reflns_theta_max 31.123
_diffrn_reflns_theta_min 1.028
_diffrn_source 'Elettra Synchrotron - XRD2 BL'
_diffrn_standards_decay_% 0
_diffrn_standards_interval_count 0
_diffrn_standards_number 0
_exptl_absorpt_coefficient_mu 0.083
_exptl_absorpt_correction_type none
_exptl_crystal_colour Colourless
_exptl_crystal_density_diffrn 1.327
_exptl_crystal_description 'Thin needles'
_exptl_crystal_F_000 762
_exptl_crystal_size_max 0.100
_exptl_crystal_size_mid 0.050
_exptl_crystal_size_min 0.020
_refine_diff_density_max 0.677
_refine_diff_density_min -0.666
_refine_diff_density_rms 0.091
_refine_ls_abs_structure_details
;
 Flack x determined using 6923 quotients [(I+)-(I-)]/[(I+)+(I-)]
 (Parsons, Flack and Wagner, Acta Cryst. B69 (2013) 249-259).
;
_refine_ls_abs_structure_Flack 0.2(3)
_refine_ls_extinction_method none
_refine_ls_goodness_of_fit_ref 1.007
_refine_ls_hydrogen_treatment constr
_refine_ls_matrix_type full
_refine_ls_number_parameters 935
_refine_ls_number_reflns 30753
_refine_ls_number_restraints 5
_refine_ls_restrained_S_all 1.008
_refine_ls_R_factor_all 0.1253
_refine_ls_R_factor_gt 0.0856
_refine_ls_shift/su_max 0.000
_refine_ls_shift/su_mean 0.000
_refine_ls_structure_factor_coef Fsqd
_refine_ls_weighting_details 'w=1/[\s^2^(Fo^2^)+(0.1235P)^2^] where P=(Fo^2^+2Fc^2^)/3'
_refine_ls_weighting_scheme calc
_refine_ls_wR_factor_gt 0.2237
_refine_ls_wR_factor_ref 0.2516
_reflns_Friedel_coverage 0.956
_reflns_Friedel_fraction_full 0.966
_reflns_Friedel_fraction_max 0.857
_reflns_number_gt 19891
_reflns_number_total 30753
_reflns_threshold_expression 'I > 2\s(I)'
_cod_data_source_file d3ce00495c2.cif
_cod_data_source_block GFTEF
_cod_depositor_comments 'Adding full bibliography for 7246978--7246981.cif.'
_cod_original_formula_sum 'C30 H43 F1.50 N5 Na0.50 O13'
_cod_database_code 7246979
_shelx_shelxl_version_number 2018/3
_shelx_space_group_comment
;
The symmetry employed for this shelxl refinement is uniquely defined
by the following loop, which should always be used as a source of
symmetry information in preference to the above space-group names.
They are only intended as comments.
;
_shelx_estimated_absorpt_t_min 0.992
_shelx_estimated_absorpt_t_max 0.998

loop_
_space_group_symop_operation_xyz
'x, y, z'

loop_
_atom_site_label
_atom_site_type_symbol
_atom_site_fract_x
_atom_site_fract_y
_atom_site_fract_z
_atom_site_U_iso_or_equiv
_atom_site_adp_type
_atom_site_occupancy
_atom_site_site_symmetry_order
_atom_site_calc_flag
_atom_site_refinement_flags_posn
_atom_site_refinement_flags_adp
_atom_site_refinement_flags_occupancy
_atom_site_disorder_assembly
_atom_site_disorder_group
Na_C:1 Na -0.0487(2) 1.03123(18) 0.62704(10) 0.0515(4) Uani 1 1 d . . . . .
C1_C:2 C 0.2227(8) 1.1578(5) 0.5337(4) 0.0658(14) Uani 1 1 d . U . . .
C2_C:2 C 0.2845(10) 1.2278(9) 0.4523(6) 0.092(2) Uani 1 1 d . U . . .
O_C:2 O 0.1104(5) 1.1236(4) 0.5319(2) 0.0663(10) Uani 1 1 d . . . . .
F1_C:2 F 0.3304(7) 1.3244(5) 0.4616(3) 0.1010(17) Uani 1 1 d . . . . .
F2_C:2 F 0.4037(6) 1.1453(5) 0.4230(3) 0.0966(16) Uani 1 1 d . . . . .
F3_C:2 F 0.1907(8) 1.2560(5) 0.4026(3) 0.1040(16) Uani 1 1 d . U . . .
OXT_C:2 O 0.2922(6) 1.1450(4) 0.5874(3) 0.0748(11) Uani 1 1 d . . . . .
N_B:1 N 0.0829(3) 0.0070(3) 1.40414(17) 0.0397(6) Uani 1 1 d . . . . .
H0A_B:1 H 0.080910 0.066940 1.433772 0.059 Uiso 1 1 calc R U . . .
H0B_B:1 H 0.115068 -0.066918 1.429966 0.059 Uiso 1 1 calc R U . . .
H0C_B:1 H -0.008487 0.009415 1.393907 0.059 Uiso 1 1 calc R U . . .
CA_B:1 C 0.1823(3) 0.0259(3) 1.33072(18) 0.0363(6) Uani 1 1 d . . . . .
HA1_B:1 H 0.210019 -0.050472 1.306064 0.044 Uiso 1 1 calc R U . . .
HA2_B:1 H 0.272177 0.048458 1.340982 0.044 Uiso 1 1 calc R U . . .
C_B:1 C 0.1059(3) 0.1273(3) 1.27694(16) 0.0317(6) Uani 1 1 d . . . . .
O_B:1 O -0.0289(2) 0.1523(3) 1.28648(14) 0.0390(5) Uani 1 1 d . . . . .
N_B:2 N 0.1919(3) 0.1823(3) 1.21986(14) 0.0325(5) Uani 1 1 d . . . . .
H0_B:2 H 0.287082 0.157684 1.213441 0.039 Uiso 1 1 calc R U . . .
CA_B:2 C 0.1253(3) 0.2840(3) 1.16833(16) 0.0301(5) Uani 1 1 d . . . . .
HA_B:2 H 0.027725 0.270500 1.161038 0.036 Uiso 1 1 calc R U . . .
C_B:2 C 0.2257(3) 0.2880(3) 1.09088(16) 0.0308(6) Uani 1 1 d . . . . .
O_B:2 O 0.3594(3) 0.2762(4) 1.08807(15) 0.0520(8) Uani 1 1 d . . . . .
CB_B:2 C 0.1076(4) 0.4053(4) 1.2028(2) 0.0390(7) Uani 1 1 d . . . . .
HB1_B:2 H 0.061954 0.394918 1.257687 0.047 Uiso 1 1 calc R U . . .
HB2_B:2 H 0.205244 0.425148 1.201241 0.047 Uiso 1 1 calc R U . . .
CG_B:2 C 0.0159(4) 0.5099(3) 1.16003(19) 0.0366(6) Uani 1 1 d . . . . .
CD1_B:2 C -0.1350(5) 0.5287(4) 1.1804(3) 0.0465(8) Uani 1 1 d . . . . .
HD1_B:2 H -0.177523 0.476764 1.221717 0.056 Uiso 1 1 calc R U . . .
CD2_B:2 C 0.0751(6) 0.5883(4) 1.1007(3) 0.0512(9) Uani 1 1 d . . . . .
HD2_B:2 H 0.177900 0.576848 1.085633 0.061 Uiso 1 1 calc R U . . .
CE1_B:2 C -0.2241(6) 0.6214(4) 1.1415(4) 0.0592(12) Uani 1 1 d . . . . .
HE1_B:2 H -0.327077 0.631646 1.155285 0.071 Uiso 1 1 calc R U . . .
CE2_B:2 C -0.0132(8) 0.6826(4) 1.0633(3) 0.0644(15) Uani 1 1 d . . . . .
HE2_B:2 H 0.029516 0.737000 1.023630 0.077 Uiso 1 1 calc R U . . .
CZ_B:2 C -0.1630(8) 0.6993(4) 1.0825(3) 0.0634(15) Uani 1 1 d . . . . .
HZ_B:2 H -0.223326 0.763425 1.055499 0.076 Uiso 1 1 calc R U . . .
N_B:3 N 0.1618(2) 0.3096(2) 1.02785(13) 0.0276(4) Uani 1 1 d . . . . .
H0_B:3 H 0.067506 0.311141 1.032146 0.033 Uiso 1 1 calc R U . . .
CA_B:3 C 0.2472(3) 0.3305(3) 0.95188(15) 0.0278(5) Uani 1 1 d . . . . .
HA_B:3 H 0.340434 0.353160 0.958769 0.033 Uiso 1 1 calc R U . . .
C_B:3 C 0.1624(3) 0.4383(3) 0.90568(15) 0.0278(5) Uani 1 1 d . . . . .
O_B:3 O 0.0281(2) 0.4523(2) 0.91188(14) 0.0345(5) Uani 1 1 d . . . . .
CB_B:3 C 0.2851(3) 0.2139(3) 0.91078(19) 0.0348(6) Uani 1 1 d . . . . .
HB_B:3 H 0.305908 0.143647 0.951485 0.042 Uiso 1 1 calc R U . . .
OG1_B:3 O 0.4136(3) 0.2126(3) 0.85636(17) 0.0448(6) Uani 1 1 d . . . . .
HG1_B:3 H 0.403669 0.274996 0.823826 0.067 Uiso 1 1 calc R U . . .
CG2_B:3 C 0.1613(5) 0.1911(5) 0.8748(4) 0.0559(11) Uani 1 1 d . . . . .
HG2A_B:3 H 0.073606 0.192516 0.913843 0.084 Uiso 1 1 calc R U . . .
HG2B_B:3 H 0.141834 0.254894 0.831865 0.084 Uiso 1 1 calc R U . . .
HG2C_B:3 H 0.188145 0.111235 0.855483 0.084 Uiso 1 1 calc R U . . .
N_B:4 N 0.2424(3) 0.5119(3) 0.85916(15) 0.0328(5) Uani 1 1 d . . . . .
H0_B:4 H 0.337745 0.495304 0.857211 0.039 Uiso 1 1 calc R U . . .
CA_B:4 C 0.1780(3) 0.6185(3) 0.81148(17) 0.0329(6) Uani 1 1 d . . . . .
HA_B:4 H 0.074928 0.612870 0.809198 0.039 Uiso 1 1 calc R U . . .
C_B:4 C 0.2637(3) 0.6207(3) 0.73046(16) 0.0304(5) Uani 1 1 d . . . . .
O_B:4 O 0.3982(2) 0.5873(2) 0.71879(14) 0.0363(5) Uani 1 1 d . . . . .
CB_B:4 C 0.1791(6) 0.7358(4) 0.8476(2) 0.0516(9) Uani 1 1 d . . . . .
HB1_B:4 H 0.127914 0.728490 0.901508 0.062 Uiso 1 1 calc R U . . .
HB2_B:4 H 0.281451 0.741000 0.849410 0.062 Uiso 1 1 calc R U . . .
CG_B:4 C 0.1072(6) 0.8549(4) 0.8038(3) 0.0546(10) Uani 1 1 d . . . . .
HG1_B:4 H 0.029299 0.836700 0.779107 0.065 Uiso 1 1 calc R U . . .
HG2_B:4 H 0.060189 0.912628 0.841808 0.065 Uiso 1 1 calc R U . . .
CD_B:4 C 0.2082(6) 0.9165(4) 0.7429(3) 0.0520(10) Uani 1 1 d . . . . .
OE1_B:4 O 0.3400(5) 0.8816(4) 0.7310(3) 0.0710(11) Uani 1 1 d . . . . .
OE2_B:4 O 0.1423(5) 1.0147(3) 0.7040(2) 0.0598(8) Uani 1 1 d . . . . .
HE2_B:4 H 0.205036 1.051262 0.675667 0.090 Uiso 1 1 calc R U . . .
N_B:5 N 0.1830(3) 0.6618(3) 0.67456(15) 0.0325(5) Uani 1 1 d . . . . .
H0_B:5 H 0.088295 0.684588 0.687415 0.039 Uiso 1 1 calc R U . . .
CA_B:5 C 0.2448(3) 0.6707(3) 0.59300(17) 0.0348(6) Uani 1 1 d . . . . .
HA_B:5 H 0.345577 0.688246 0.588210 0.042 Uiso 1 1 calc R U . . .
C_B:5 C 0.1544(4) 0.7782(3) 0.54863(17) 0.0360(6) Uani 1 1 d . . . . .
O_B:5 O 0.0415(3) 0.8384(2) 0.58267(14) 0.0373(5) Uani 1 1 d . . . . .
CB_B:5 C 0.2570(5) 0.5497(4) 0.5601(2) 0.0451(8) Uani 1 1 d . . . . .
HB1_B:5 H 0.292138 0.560844 0.503842 0.054 Uiso 1 1 calc R U . . .
HB2_B:5 H 0.330378 0.487124 0.584370 0.054 Uiso 1 1 calc R U . . .
CG_B:5 C 0.1143(6) 0.5036(5) 0.5735(3) 0.0552(10) Uani 1 1 d . . . . .
CD1_B:5 C 0.0147(7) 0.5458(8) 0.5204(5) 0.0782(19) Uani 1 1 d . . . . .
HD1_B:5 H 0.035394 0.603772 0.477024 0.094 Uiso 1 1 calc R U . . .
CD2_B:5 C 0.0792(7) 0.4207(5) 0.6357(5) 0.0701(15) Uani 1 1 d . . . . .
HD2_B:5 H 0.146161 0.391544 0.671358 0.084 Uiso 1 1 calc R U . . .
CE1_B:5 C -0.1175(9) 0.4991(11) 0.5338(8) 0.107(4) Uani 1 1 d . . . . .
HE1_B:5 H -0.185239 0.526026 0.498455 0.129 Uiso 1 1 calc R U . . .
CE2_B:5 C -0.0531(10) 0.3779(7) 0.6480(7) 0.100(3) Uani 1 1 d . . . . .
HE2_B:5 H -0.075772 0.321944 0.692176 0.119 Uiso 1 1 calc R U . . .
CZ_B:5 C -0.1492(10) 0.4163(11) 0.5965(10) 0.128(5) Uani 1 1 d . . . . .
HZ_B:5 H -0.237717 0.385892 0.604169 0.153 Uiso 1 1 calc R U . . .
OXT_B:5 O 0.2031(4) 0.7978(3) 0.47705(15) 0.0525(8) Uani 1 1 d . . . . .
N_A:1 N 0.7394(3) 0.8064(3) -0.40324(16) 0.0379(6) Uani 1 1 d . . . . .
H0A_A:1 H 0.711169 0.880153 -0.384815 0.057 Uiso 1 1 calc R U . . .
H0B_A:1 H 0.715572 0.812670 -0.451476 0.057 Uiso 1 1 calc R U . . .
H0C_A:1 H 0.837640 0.782433 -0.405446 0.057 Uiso 1 1 calc R U . . .
CA_A:1 C 0.6646(4) 0.7154(3) -0.35130(18) 0.0366(6) Uani 1 1 d . . . . .
HA1_A:1 H 0.663840 0.645938 -0.379401 0.044 Uiso 1 1 calc R U . . .
HA2_A:1 H 0.562364 0.752808 -0.333558 0.044 Uiso 1 1 calc R U . . .
C_A:1 C 0.7440(3) 0.6705(3) -0.28227(16) 0.0289(5) Uani 1 1 d . . . . .
O_A:1 O 0.8664(2) 0.6927(2) -0.28227(13) 0.0354(5) Uani 1 1 d . . . . .
N_A:2 N 0.6744(2) 0.6056(2) -0.22319(13) 0.0279(4) Uani 1 1 d . . . . .
H0_A:2 H 0.585301 0.595191 -0.224408 0.034 Uiso 1 1 calc R U . . .
CA_A:2 C 0.7467(3) 0.5522(3) -0.15690(15) 0.0259(5) Uani 1 1 d . . . . .
HA_A:2 H 0.848731 0.513425 -0.176442 0.031 Uiso 1 1 calc R U . . .
C_A:2 C 0.6678(3) 0.4529(3) -0.11146(14) 0.0255(4) Uani 1 1 d . . . . .
O_A:2 O 0.5418(2) 0.4490(2) -0.11834(13) 0.0311(4) Uani 1 1 d . . . . .
CB_A:2 C 0.7537(3) 0.6482(3) -0.10403(17) 0.0305(5) Uani 1 1 d . . . . .
HB1_A:2 H 0.800464 0.605907 -0.059130 0.037 Uiso 1 1 calc R U . . .
HB2_A:2 H 0.816385 0.705337 -0.133194 0.037 Uiso 1 1 calc R U . . .
CG_A:2 C 0.6095(4) 0.7198(3) -0.0751(2) 0.0362(6) Uani 1 1 d . . . . .
CD1_A:2 C 0.5634(5) 0.8324(4) -0.1179(3) 0.0486(9) Uani 1 1 d . . . . .
HD1_A:2 H 0.622493 0.858927 -0.164048 0.058 Uiso 1 1 calc R U . . .
CD2_A:2 C 0.5243(5) 0.6817(4) -0.0081(3) 0.0488(9) Uani 1 1 d . . . . .
HD2_A:2 H 0.555584 0.606595 0.021716 0.059 Uiso 1 1 calc R U . . .
CE1_A:2 C 0.4306(7) 0.9052(5) -0.0922(4) 0.0649(14) Uani 1 1 d . . . . .
HE1_A:2 H 0.399651 0.982024 -0.120344 0.078 Uiso 1 1 calc R U . . .
CE2_A:2 C 0.3901(6) 0.7559(6) 0.0154(4) 0.0647(14) Uani 1 1 d . . . . .
HE2_A:2 H 0.328624 0.730745 0.061029 0.078 Uiso 1 1 calc R U . . .
CZ_A:2 C 0.3479(5) 0.8663(5) -0.0284(4) 0.0628(14) Uani 1 1 d . . . . .
HZ_A:2 H 0.256698 0.915680 -0.012056 0.075 Uiso 1 1 calc R U . . .
N_A:3 N 0.7455(2) 0.3739(2) -0.06292(14) 0.0281(4) Uani 1 1 d . . . . .
H0_A:3 H 0.835894 0.381286 -0.061961 0.034 Uiso 1 1 calc R U . . .
CA_A:3 C 0.6859(3) 0.2771(3) -0.01208(16) 0.0269(5) Uani 1 1 d . . . . .
HA_A:3 H 0.576972 0.298053 -0.004975 0.032 Uiso 1 1 calc R U . . .
C_A:3 C 0.7368(3) 0.2665(3) 0.06617(16) 0.0276(5) Uani 1 1 d . . . . .
O_A:3 O 0.8677(2) 0.2622(3) 0.06927(13) 0.0367(5) Uani 1 1 d . . . . .
CB_A:3 C 0.7361(4) 0.1540(3) -0.0457(2) 0.0361(6) Uani 1 1 d . . . . .
HB_A:3 H 0.844481 0.131932 -0.048495 0.043 Uiso 1 1 calc R U . . .
OG1_A:3 O 0.7037(4) 0.1679(3) -0.12284(18) 0.0474(6) Uani 1 1 d . . . . .
HG1_A:3 H 0.613959 0.170996 -0.121381 0.071 Uiso 1 1 calc R U . . .
CG2_A:3 C 0.6701(5) 0.0521(4) 0.0061(3) 0.0497(9) Uani 1 1 d . . . . .
HG2A_A:3 H 0.694977 0.045997 0.058206 0.075 Uiso 1 1 calc R U . . .
HG2B_A:3 H 0.563807 0.070299 0.008761 0.075 Uiso 1 1 calc R U . . .
HG2C_A:3 H 0.709059 -0.025381 -0.015267 0.075 Uiso 1 1 calc R U . . .
N_A:4 N 0.6335(2) 0.2602(3) 0.12808(14) 0.0307(5) Uani 1 1 d . . . . .
H0_A:4 H 0.542154 0.270482 0.120765 0.037 Uiso 1 1 calc R U . . .
CA_A:4 C 0.6653(3) 0.2370(3) 0.20718(16) 0.0295(5) Uani 1 1 d . . . . .
HA_A:4 H 0.772633 0.228830 0.206268 0.035 Uiso 1 1 calc R U . . .
C_A:4 C 0.6174(3) 0.1169(3) 0.24428(15) 0.0288(5) Uani 1 1 d . . . . .
O_A:4 O 0.4974(2) 0.0961(2) 0.23729(14) 0.0360(5) Uani 1 1 d . . . . .
CB_A:4 C 0.5841(4) 0.3414(3) 0.2540(2) 0.0366(6) Uani 1 1 d . . . . .
HB1_A:4 H 0.478253 0.340066 0.262999 0.044 Uiso 1 1 calc R U . . .
HB2_A:4 H 0.599238 0.420460 0.223989 0.044 Uiso 1 1 calc R U . . .
CG_A:4 C 0.6384(4) 0.3299(4) 0.3327(2) 0.0425(7) Uani 1 1 d . . . . .
HG1_A:4 H 0.605160 0.259056 0.366064 0.051 Uiso 1 1 calc R U . . .
HG2_A:4 H 0.746394 0.312401 0.323772 0.051 Uiso 1 1 calc R U . . .
CD_A:4 C 0.5879(5) 0.4416(5) 0.3764(3) 0.0533(10) Uani 1 1 d . . . . .
OE2_A:4 O 0.5360(4) 0.5380(3) 0.3357(2) 0.0570(8) Uani 1 1 d . . . . .
HE2_A:4 H 0.536667 0.599242 0.357416 0.085 Uiso 1 1 calc R U . . .
OE1_A:4 O 0.5924(6) 0.4349(5) 0.4463(3) 0.0742(12) Uani 1 1 d . . . . .
N_A:5 N 0.7118(3) 0.0406(3) 0.28475(15) 0.0318(5) Uani 1 1 d . . . . .
H0_A:5 H 0.795305 0.061268 0.287369 0.038 Uiso 1 1 calc R U . . .
CA_A:5 C 0.6803(3) -0.0752(3) 0.32441(17) 0.0314(5) Uani 1 1 d . . . . .
HA_A:5 H 0.572520 -0.070942 0.330425 0.038 Uiso 1 1 calc R U . . .
C_A:5 C 0.7229(3) -0.0971(3) 0.40578(17) 0.0331(6) Uani 1 1 d . . . . .
O_A:5 O 0.7976(3) -0.0292(3) 0.42285(14) 0.0393(5) Uani 1 1 d . . . . .
CB_A:5 C 0.7545(4) -0.1813(4) 0.2765(2) 0.0412(7) Uani 1 1 d . . . . .
HB1_A:5 H 0.720189 -0.256650 0.302495 0.049 Uiso 1 1 calc R U . . .
HB2_A:5 H 0.722261 -0.163303 0.225057 0.049 Uiso 1 1 calc R U . . .
CG_A:5 C 0.9194(5) -0.2054(5) 0.2650(3) 0.0513(10) Uani 1 1 d . . . . .
CD1_A:5 C 0.9944(6) -0.2988(6) 0.3115(4) 0.0647(14) Uani 1 1 d . . . . .
HD1_A:5 H 0.942467 -0.347519 0.350926 0.078 Uiso 1 1 calc R U . . .
CD2_A:5 C 0.9979(5) -0.1365(6) 0.2067(3) 0.0569(11) Uani 1 1 d . . . . .
HD2_A:5 H 0.947476 -0.073052 0.174358 0.068 Uiso 1 1 calc R U . . .
CE1_A:5 C 1.1480(8) -0.3206(8) 0.2998(5) 0.086(3) Uani 1 1 d . . . . .
HE1_A:5 H 1.198840 -0.383247 0.332499 0.104 Uiso 1 1 calc R U . . .
CE2_A:5 C 1.1517(6) -0.1603(9) 0.1956(5) 0.084(2) Uani 1 1 d . . . . .
HE2_A:5 H 1.204871 -0.112725 0.156118 0.101 Uiso 1 1 calc R U . . .
CZ_A:5 C 1.2252(6) -0.2541(9) 0.2428(5) 0.088(3) Uani 1 1 d . . . . .
HZ_A:5 H 1.328780 -0.271457 0.235123 0.106 Uiso 1 1 calc R U . . .
OXT_A:5 O 0.6777(3) -0.1847(3) 0.45023(15) 0.0432(6) Uani 1 1 d . . . . .
O_W:1 O 0.4659(4) 0.7329(3) 0.3982(2) 0.0509(7) Uani 1 1 d . . . . .
OA_W:2 O 0.5335(6) 0.2590(5) 0.5722(3) 0.0507(18) Uani 0.666(19) 1 d . . P A 1
OB_W:2 O 0.539(3) 0.197(2) 0.6158(11) 0.105(8) Uani 0.334(19) 1 d . . P A 2
O_W:3 O 0.7681(7) 0.0682(5) 0.5546(3) 0.0911(18) Uani 1 1 d . . . . .
OA_W:4 O 0.496(3) 0.3298(11) 0.7127(6) 0.083(4) Uani 0.63(5) 1 d . . P B 1
OB_W:4 O 0.416(3) 0.3414(10) 0.7195(7) 0.053(6) Uani 0.37(5) 1 d . . P B 2
O_W:5 O 0.5702(10) -0.0057(8) 0.6875(5) 0.123(3) Uani 1 1 d . . . . .
OA_W:6 O 0.7974(7) 0.0443(8) 0.7411(4) 0.064(3) Uani 0.61(2) 1 d . . P C 1
OB_W:6 O 0.7718(13) 0.1373(15) 0.7236(7) 0.070(5) Uani 0.39(2) 1 d . . P C 2

loop_
_atom_site_aniso_label
_atom_site_aniso_U_11
_atom_site_aniso_U_22
_atom_site_aniso_U_33
_atom_site_aniso_U_23
_atom_site_aniso_U_13
_atom_site_aniso_U_12
Na_C:1 0.0573(10) 0.0556(9) 0.0392(8) 0.0004(7) -0.0067(7) -0.0094(8)
C1_C:2 0.075(4) 0.053(2) 0.065(3) -0.009(2) 0.008(3) -0.018(2)
C2_C:2 0.093(5) 0.099(5) 0.093(5) -0.044(4) 0.028(4) -0.049(4)
O_C:2 0.074(2) 0.075(2) 0.0472(17) 0.0025(16) 0.0029(16) -0.0240(19)
F1_C:2 0.128(4) 0.087(3) 0.092(3) -0.021(2) 0.027(3) -0.057(3)
F2_C:2 0.102(3) 0.097(3) 0.094(3) -0.042(2) 0.033(3) -0.045(3)
F3_C:2 0.137(5) 0.095(3) 0.074(3) 0.022(2) -0.014(3) -0.031(3)
OXT_C:2 0.075(3) 0.065(2) 0.088(3) -0.009(2) -0.008(2) -0.027(2)
N_B:1 0.0260(11) 0.0575(17) 0.0297(11) 0.0178(11) -0.0077(9) -0.0081(11)
CA_B:1 0.0250(12) 0.0500(16) 0.0262(11) 0.0173(11) -0.0051(9) -0.0032(11)
C_B:1 0.0230(11) 0.0445(15) 0.0244(11) 0.0134(10) -0.0074(9) -0.0081(10)
O_B:1 0.0192(8) 0.0571(14) 0.0344(10) 0.0211(10) -0.0072(7) -0.0092(8)
N_B:2 0.0185(9) 0.0508(14) 0.0250(10) 0.0163(9) -0.0087(8) -0.0093(9)
CA_B:2 0.0179(10) 0.0465(14) 0.0237(10) 0.0145(10) -0.0081(8) -0.0100(9)
C_B:2 0.0166(10) 0.0478(15) 0.0250(11) 0.0183(10) -0.0086(8) -0.0105(10)
O_B:2 0.0176(9) 0.105(2) 0.0300(10) 0.0259(13) -0.0112(8) -0.0203(12)
CB_B:2 0.0354(15) 0.0505(18) 0.0322(13) 0.0058(12) -0.0122(12) -0.0119(13)
CG_B:2 0.0413(16) 0.0386(14) 0.0313(13) 0.0038(11) -0.0100(12) -0.0122(12)
CD1_B:2 0.0379(17) 0.0496(19) 0.052(2) 0.0078(16) -0.0139(15) -0.0125(14)
CD2_B:2 0.064(3) 0.0421(18) 0.0433(19) 0.0045(15) 0.0046(17) -0.0179(17)
CE1_B:2 0.056(3) 0.049(2) 0.077(3) -0.006(2) -0.034(2) -0.0001(19)
CE2_B:2 0.112(5) 0.0387(18) 0.0350(18) 0.0068(14) -0.004(2) -0.009(2)
CZ_B:2 0.109(5) 0.0374(18) 0.049(2) -0.0061(16) -0.041(3) 0.001(2)
N_B:3 0.0157(8) 0.0416(12) 0.0235(9) 0.0123(8) -0.0073(7) -0.0091(8)
CA_B:3 0.0189(10) 0.0401(13) 0.0223(10) 0.0104(9) -0.0066(8) -0.0078(9)
C_B:3 0.0191(10) 0.0403(13) 0.0230(10) 0.0103(9) -0.0079(8) -0.0089(9)
O_B:3 0.0166(8) 0.0482(12) 0.0347(10) 0.0180(9) -0.0095(7) -0.0084(8)
CB_B:3 0.0278(12) 0.0427(15) 0.0321(13) 0.0066(11) -0.0080(10) -0.0073(11)
OG1_B:3 0.0400(13) 0.0576(15) 0.0365(12) -0.0046(11) 0.0004(10) -0.0143(11)
CG2_B:3 0.0377(18) 0.055(2) 0.084(3) -0.021(2) -0.026(2) -0.0058(16)
N_B:4 0.0193(9) 0.0487(14) 0.0281(10) 0.0193(10) -0.0108(8) -0.0120(9)
CA_B:4 0.0217(11) 0.0474(15) 0.0260(11) 0.0165(10) -0.0078(9) -0.0097(10)
C_B:4 0.0226(11) 0.0430(14) 0.0244(11) 0.0139(10) -0.0080(9) -0.0120(10)
O_B:4 0.0207(9) 0.0540(13) 0.0307(10) 0.0165(9) -0.0079(7) -0.0109(8)
CB_B:4 0.071(3) 0.051(2) 0.0332(16) 0.0047(14) -0.0133(17) -0.0126(19)
CG_B:4 0.067(3) 0.046(2) 0.045(2) -0.0019(16) -0.0038(19) -0.0048(18)
CD_B:4 0.070(3) 0.0441(18) 0.0456(19) -0.0034(15) -0.0182(19) -0.0126(18)
OE1_B:4 0.061(2) 0.064(2) 0.083(3) 0.0166(19) -0.013(2) -0.0164(17)
OE2_B:4 0.066(2) 0.0507(16) 0.063(2) 0.0054(14) -0.0210(17) -0.0108(15)
N_B:5 0.0237(10) 0.0463(13) 0.0251(10) 0.0125(9) -0.0089(8) -0.0088(9)
CA_B:5 0.0265(12) 0.0469(16) 0.0261(11) 0.0139(11) -0.0085(9) -0.0050(11)
C_B:5 0.0292(13) 0.0489(16) 0.0252(11) 0.0151(11) -0.0073(10) -0.0073(12)
O_B:5 0.0249(9) 0.0454(12) 0.0353(11) 0.0160(9) -0.0064(8) -0.0051(8)
CB_B:5 0.0403(18) 0.0514(19) 0.0384(16) 0.0009(14) -0.0088(13) 0.0014(15)
CG_B:5 0.051(2) 0.050(2) 0.066(3) -0.018(2) -0.008(2) -0.0058(17)
CD1_B:5 0.054(3) 0.101(5) 0.091(4) -0.037(4) -0.026(3) -0.007(3)
CD2_B:5 0.065(3) 0.052(2) 0.094(4) -0.018(3) 0.003(3) -0.018(2)
CE1_B:5 0.058(3) 0.119(7) 0.164(10) -0.069(7) -0.021(5) -0.019(4)
CE2_B:5 0.084(5) 0.056(3) 0.155(9) -0.030(4) 0.027(5) -0.032(3)
CZ_B:5 0.067(4) 0.106(6) 0.232(14) -0.097(9) 0.010(7) -0.038(5)
OXT_B:5 0.0453(15) 0.0702(18) 0.0262(10) 0.0209(11) -0.0043(10) 0.0054(13)
N_A:1 0.0296(12) 0.0508(15) 0.0297(11) 0.0175(11) -0.0084(9) -0.0119(11)
CA_A:1 0.0309(13) 0.0492(16) 0.0293(12) 0.0189(11) -0.0127(10) -0.0164(12)
C_A:1 0.0220(11) 0.0400(13) 0.0229(10) 0.0122(9) -0.0073(8) -0.0097(9)
O_A:1 0.0214(9) 0.0541(13) 0.0296(9) 0.0138(9) -0.0080(7) -0.0144(9)
N_A:2 0.0188(9) 0.0407(12) 0.0231(9) 0.0129(8) -0.0082(7) -0.0105(8)
CA_A:2 0.0172(9) 0.0368(12) 0.0223(10) 0.0107(9) -0.0074(8) -0.0080(8)
C_A:2 0.0182(9) 0.0365(12) 0.0212(9) 0.0083(9) -0.0075(8) -0.0086(8)
O_A:2 0.0182(8) 0.0436(11) 0.0304(9) 0.0150(8) -0.0111(7) -0.0108(7)
CB_A:2 0.0255(11) 0.0396(13) 0.0267(11) 0.0042(10) -0.0072(9) -0.0096(10)
CG_A:2 0.0287(13) 0.0399(14) 0.0420(15) -0.0060(12) -0.0124(11) -0.0041(11)
CD1_A:2 0.051(2) 0.0400(17) 0.054(2) -0.0058(15) -0.0172(17) 0.0012(15)
CD2_A:2 0.0381(17) 0.060(2) 0.048(2) -0.0129(18) 0.0060(15) -0.0151(16)
CE1_A:2 0.059(3) 0.055(2) 0.082(4) -0.022(2) -0.027(3) 0.009(2)
CE2_A:2 0.047(2) 0.079(3) 0.072(3) -0.030(3) 0.013(2) -0.024(2)
CZ_A:2 0.0355(19) 0.060(3) 0.096(4) -0.026(3) -0.013(2) -0.0021(18)
N_A:3 0.0159(8) 0.0421(12) 0.0247(9) 0.0135(8) -0.0088(7) -0.0094(8)
CA_A:3 0.0173(9) 0.0363(12) 0.0262(10) 0.0111(9) -0.0081(8) -0.0092(9)
C_A:3 0.0171(10) 0.0375(13) 0.0269(11) 0.0145(9) -0.0100(8) -0.0096(9)
O_A:3 0.0171(8) 0.0625(14) 0.0294(9) 0.0168(9) -0.0101(7) -0.0150(9)
CB_A:3 0.0282(13) 0.0399(14) 0.0395(15) 0.0060(12) -0.0123(11) -0.0061(11)
OG1_A:3 0.0446(15) 0.0575(16) 0.0428(13) -0.0055(12) -0.0176(11) -0.0065(12)
CG2_A:3 0.055(2) 0.0390(17) 0.058(2) 0.0079(15) -0.0208(19) -0.0146(16)
N_A:4 0.0157(9) 0.0486(13) 0.0262(10) 0.0145(9) -0.0097(7) -0.0104(8)
CA_A:4 0.0183(10) 0.0427(14) 0.0258(11) 0.0112(10) -0.0085(8) -0.0083(9)
C_A:4 0.0204(10) 0.0426(14) 0.0218(10) 0.0095(9) -0.0063(8) -0.0087(10)
O_A:4 0.0203(8) 0.0498(12) 0.0360(10) 0.0152(9) -0.0109(8) -0.0114(8)
CB_A:4 0.0267(13) 0.0442(16) 0.0376(14) 0.0034(12) -0.0085(11) -0.0062(11)
CG_A:4 0.0395(17) 0.0496(18) 0.0382(16) -0.0038(14) -0.0092(13) -0.0058(14)
CD_A:4 0.045(2) 0.066(3) 0.053(2) -0.016(2) -0.0095(17) -0.0119(19)
OE2_A:4 0.066(2) 0.0511(16) 0.0509(17) -0.0070(13) -0.0045(15) -0.0070(15)
OE1_A:4 0.088(3) 0.080(3) 0.058(2) -0.0161(19) -0.025(2) -0.005(2)
N_A:5 0.0191(9) 0.0466(13) 0.0265(10) 0.0125(9) -0.0081(8) -0.0072(9)
CA_A:5 0.0234(11) 0.0409(14) 0.0272(11) 0.0095(10) -0.0086(9) -0.0055(10)
C_A:5 0.0251(12) 0.0439(15) 0.0263(11) 0.0090(11) -0.0076(10) -0.0033(11)
O_A:5 0.0292(10) 0.0604(15) 0.0287(10) 0.0090(10) -0.0094(8) -0.0149(10)
CB_A:5 0.0354(16) 0.0523(19) 0.0365(15) -0.0035(13) -0.0119(13) -0.0052(14)
CG_A:5 0.0363(17) 0.071(3) 0.049(2) -0.025(2) -0.0126(15) 0.0030(17)
CD1_A:5 0.053(3) 0.080(3) 0.062(3) -0.028(3) -0.027(2) 0.014(2)
CD2_A:5 0.0363(18) 0.083(3) 0.055(2) -0.029(2) -0.0011(17) -0.0092(19)
CE1_A:5 0.059(3) 0.110(5) 0.096(5) -0.055(4) -0.044(4) 0.031(4)
CE2_A:5 0.044(2) 0.127(6) 0.090(4) -0.065(5) 0.016(3) -0.020(3)
CZ_A:5 0.033(2) 0.133(6) 0.108(5) -0.076(5) -0.017(3) 0.013(3)
OXT_A:5 0.0456(14) 0.0483(13) 0.0330(11) 0.0159(10) -0.0127(10) -0.0113(11)
O_W:1 0.0422(14) 0.0572(16) 0.0546(17) -0.0096(13) 0.0001(12) -0.0162(12)
OA_W:2 0.054(3) 0.048(3) 0.048(3) -0.007(2) -0.015(2) 0.0027(19)
OB_W:2 0.148(19) 0.107(15) 0.058(9) -0.012(10) 0.014(10) -0.045(13)
O_W:3 0.106(4) 0.098(3) 0.063(2) -0.025(2) -0.041(3) 0.033(3)
OA_W:4 0.095(14) 0.079(5) 0.067(5) -0.009(4) -0.001(5) -0.007(6)
OB_W:4 0.067(12) 0.047(5) 0.037(5) 0.004(3) -0.007(5) 0.000(5)
O_W:5 0.114(5) 0.135(6) 0.128(6) -0.052(5) 0.024(4) -0.053(5)
OA_W:6 0.055(3) 0.078(6) 0.051(3) -0.009(3) 0.009(2) -0.009(3)
OB_W:6 0.055(6) 0.095(12) 0.064(6) -0.021(6) -0.008(5) -0.013(6)

loop_
_atom_type_symbol
_atom_type_description
_atom_type_scat_dispersion_real
_atom_type_scat_dispersion_imag
_atom_type_scat_source
C C 0.0020 0.0012 'International Tables Vol C Tables 4.2.6.8 and 6.1.1.4'
N N 0.0042 0.0025 'International Tables Vol C Tables 4.2.6.8 and 6.1.1.4'
O O 0.0077 0.0045 'International Tables Vol C Tables 4.2.6.8 and 6.1.1.4'
F F 0.0129 0.0077 'International Tables Vol C Tables 4.2.6.8 and 6.1.1.4'
H H 0.0000 0.0000 'International Tables Vol C Tables 4.2.6.8 and 6.1.1.4'
Na Na 0.0281 0.0188 'International Tables Vol C Tables 4.2.6.8 and 6.1.1.4'

loop_
_geom_angle_atom_site_label_1
_geom_angle_atom_site_label_2
_geom_angle_atom_site_label_3
_geom_angle
_geom_angle_site_symmetry_1
_geom_angle_site_symmetry_3
_geom_angle_publ_flag
O_W:3 Na_C:1 OA_W:6 94.0(3) 1_465 1_465 ?
O_W:3 Na_C:1 O_C:2 94.3(2) 1_465 . ?
OA_W:6 Na_C:1 O_C:2 147.3(3) 1_465 . ?
O_W:3 Na_C:1 O_B:5 91.35(16) 1_465 . ?
OA_W:6 Na_C:1 O_B:5 119.4(2) 1_465 . ?
O_C:2 Na_C:1 O_B:5 91.91(15) . . ?
O_W:3 Na_C:1 OB_W:6 85.5(3) 1_465 1_465 ?
OA_W:6 Na_C:1 OB_W:6 25.1(4) 1_465 1_465 ?
O_C:2 Na_C:1 OB_W:6 124.9(4) . 1_465 ?
O_B:5 Na_C:1 OB_W:6 143.2(4) . 1_465 ?
O_C:2 C1_C:2 OXT_C:2 129.0(6) . . ?
O_C:2 C1_C:2 C2_C:2 112.7(7) . . ?
OXT_C:2 C1_C:2 C2_C:2 118.3(6) . . ?
F1_C:2 C2_C:2 F3_C:2 110.0(9) . . ?
F1_C:2 C2_C:2 F2_C:2 108.0(7) . . ?
F3_C:2 C2_C:2 F2_C:2 109.1(7) . . ?
F1_C:2 C2_C:2 C1_C:2 111.7(7) . . ?
F3_C:2 C2_C:2 C1_C:2 113.7(6) . . ?
F2_C:2 C2_C:2 C1_C:2 104.0(8) . . ?
C1_C:2 O_C:2 Na_C:1 132.4(4) . . ?
CA_B:1 N_B:1 H0A_B:1 109.5 . . ?
CA_B:1 N_B:1 H0B_B:1 109.5 . . ?
H0A_B:1 N_B:1 H0B_B:1 109.5 . . ?
CA_B:1 N_B:1 H0C_B:1 109.5 . . ?
H0A_B:1 N_B:1 H0C_B:1 109.5 . . ?
H0B_B:1 N_B:1 H0C_B:1 109.5 . . ?
N_B:1 CA_B:1 C_B:1 109.3(3) . . ?
N_B:1 CA_B:1 HA1_B:1 109.8 . . ?
C_B:1 CA_B:1 HA1_B:1 109.8 . . ?
N_B:1 CA_B:1 HA2_B:1 109.8 . . ?
C_B:1 CA_B:1 HA2_B:1 109.8 . . ?
HA1_B:1 CA_B:1 HA2_B:1 108.3 . . ?
O_B:1 C_B:1 N_B:2 123.9(3) . . ?
O_B:1 C_B:1 CA_B:1 119.6(2) . . ?
N_B:2 C_B:1 CA_B:1 116.5(2) . . ?
C_B:1 N_B:2 CA_B:2 119.1(2) . . ?
C_B:1 N_B:2 H0_B:2 120.5 . . ?
CA_B:2 N_B:2 H0_B:2 120.5 . . ?
N_B:2 CA_B:2 C_B:2 107.6(2) . . ?
N_B:2 CA_B:2 CB_B:2 110.1(3) . . ?
C_B:2 CA_B:2 CB_B:2 109.9(2) . . ?
N_B:2 CA_B:2 HA_B:2 109.7 . . ?
C_B:2 CA_B:2 HA_B:2 109.7 . . ?
CB_B:2 CA_B:2 HA_B:2 109.7 . . ?
O_B:2 C_B:2 N_B:3 122.7(3) . . ?
O_B:2 C_B:2 CA_B:2 120.7(2) . . ?
N_B:3 C_B:2 CA_B:2 116.6(2) . . ?
CG_B:2 CB_B:2 CA_B:2 112.6(3) . . ?
CG_B:2 CB_B:2 HB1_B:2 109.1 . . ?
CA_B:2 CB_B:2 HB1_B:2 109.1 . . ?
CG_B:2 CB_B:2 HB2_B:2 109.1 . . ?
CA_B:2 CB_B:2 HB2_B:2 109.1 . . ?
HB1_B:2 CB_B:2 HB2_B:2 107.8 . . ?
CD2_B:2 CG_B:2 CD1_B:2 118.2(4) . . ?
CD2_B:2 CG_B:2 CB_B:2 122.8(4) . . ?
CD1_B:2 CG_B:2 CB_B:2 119.0(3) . . ?
CE1_B:2 CD1_B:2 CG_B:2 121.2(4) . . ?
CE1_B:2 CD1_B:2 HD1_B:2 119.4 . . ?
CG_B:2 CD1_B:2 HD1_B:2 119.4 . . ?
CE2_B:2 CD2_B:2 CG_B:2 120.7(5) . . ?
CE2_B:2 CD2_B:2 HD2_B:2 119.7 . . ?
CG_B:2 CD2_B:2 HD2_B:2 119.7 . . ?
CD1_B:2 CE1_B:2 CZ_B:2 119.8(5) . . ?
CD1_B:2 CE1_B:2 HE1_B:2 120.1 . . ?
CZ_B:2 CE1_B:2 HE1_B:2 120.1 . . ?
CD2_B:2 CE2_B:2 CZ_B:2 120.9(4) . . ?
CD2_B:2 CE2_B:2 HE2_B:2 119.5 . . ?
CZ_B:2 CE2_B:2 HE2_B:2 119.5 . . ?
CE2_B:2 CZ_B:2 CE1_B:2 119.1(4) . . ?
CE2_B:2 CZ_B:2 HZ_B:2 120.4 . . ?
CE1_B:2 CZ_B:2 HZ_B:2 120.4 . . ?
C_B:2 N_B:3 CA_B:3 120.2(2) . . ?
C_B:2 N_B:3 H0_B:3 119.9 . . ?
CA_B:3 N_B:3 H0_B:3 119.9 . . ?
N_B:3 CA_B:3 C_B:3 108.3(2) . . ?
N_B:3 CA_B:3 CB_B:3 111.0(2) . . ?
C_B:3 CA_B:3 CB_B:3 112.6(2) . . ?
N_B:3 CA_B:3 HA_B:3 108.2 . . ?
C_B:3 CA_B:3 HA_B:3 108.2 . . ?
CB_B:3 CA_B:3 HA_B:3 108.2 . . ?
O_B:3 C_B:3 N_B:4 124.0(3) . . ?
O_B:3 C_B:3 CA_B:3 120.3(2) . . ?
N_B:4 C_B:3 CA_B:3 115.6(2) . . ?
OG1_B:3 CB_B:3 CG2_B:3 111.2(4) . . ?
OG1_B:3 CB_B:3 CA_B:3 111.5(3) . . ?
CG2_B:3 CB_B:3 CA_B:3 113.7(3) . . ?
OG1_B:3 CB_B:3 HB_B:3 106.6 . . ?
CG2_B:3 CB_B:3 HB_B:3 106.6 . . ?
CA_B:3 CB_B:3 HB_B:3 106.6 . . ?
CB_B:3 OG1_B:3 HG1_B:3 109.5 . . ?
CB_B:3 CG2_B:3 HG2A_B:3 109.5 . . ?
CB_B:3 CG2_B:3 HG2B_B:3 109.5 . . ?
HG2A_B:3 CG2_B:3 HG2B_B:3 109.5 . . ?
CB_B:3 CG2_B:3 HG2C_B:3 109.5 . . ?
HG2A_B:3 CG2_B:3 HG2C_B:3 109.5 . . ?
HG2B_B:3 CG2_B:3 HG2C_B:3 109.5 . . ?
C_B:3 N_B:4 CA_B:4 122.3(2) . . ?
C_B:3 N_B:4 H0_B:4 118.8 . . ?
CA_B:4 N_B:4 H0_B:4 118.8 . . ?
N_B:4 CA_B:4 C_B:4 108.9(3) . . ?
N_B:4 CA_B:4 CB_B:4 109.7(3) . . ?
C_B:4 CA_B:4 CB_B:4 111.1(3) . . ?
N_B:4 CA_B:4 HA_B:4 109.1 . . ?
C_B:4 CA_B:4 HA_B:4 109.1 . . ?
CB_B:4 CA_B:4 HA_B:4 109.1 . . ?
O_B:4 C_B:4 N_B:5 123.9(3) . . ?
O_B:4 C_B:4 CA_B:4 121.7(2) . . ?
N_B:5 C_B:4 CA_B:4 114.4(3) . . ?
CG_B:4 CB_B:4 CA_B:4 114.4(4) . . ?
CG_B:4 CB_B:4 HB1_B:4 108.7 . . ?
CA_B:4 CB_B:4 HB1_B:4 108.7 . . ?
CG_B:4 CB_B:4 HB2_B:4 108.7 . . ?
CA_B:4 CB_B:4 HB2_B:4 108.7 . . ?
HB1_B:4 CB_B:4 HB2_B:4 107.6 . . ?
CD_B:4 CG_B:4 CB_B:4 115.2(5) . . ?
CD_B:4 CG_B:4 HG1_B:4 108.5 . . ?
CB_B:4 CG_B:4 HG1_B:4 108.5 . . ?
CD_B:4 CG_B:4 HG2_B:4 108.5 . . ?
CB_B:4 CG_B:4 HG2_B:4 108.5 . . ?
HG1_B:4 CG_B:4 HG2_B:4 107.5 . . ?
OE1_B:4 CD_B:4 OE2_B:4 122.4(5) . . ?
OE1_B:4 CD_B:4 CG_B:4 123.8(4) . . ?
OE2_B:4 CD_B:4 CG_B:4 113.7(5) . . ?
CD_B:4 OE2_B:4 HE2_B:4 109.5 . . ?
C_B:4 N_B:5 CA_B:5 122.7(3) . . ?
C_B:4 N_B:5 H0_B:5 118.6 . . ?
CA_B:5 N_B:5 H0_B:5 118.6 . . ?
N_B:5 CA_B:5 C_B:5 109.5(3) . . ?
N_B:5 CA_B:5 CB_B:5 111.1(3) . . ?
C_B:5 CA_B:5 CB_B:5 112.5(3) . . ?
N_B:5 CA_B:5 HA_B:5 107.9 . . ?
C_B:5 CA_B:5 HA_B:5 107.9 . . ?
CB_B:5 CA_B:5 HA_B:5 107.9 . . ?
O_B:5 C_B:5 OXT_B:5 124.8(3) . . ?
O_B:5 C_B:5 CA_B:5 120.4(3) . . ?
OXT_B:5 C_B:5 CA_B:5 114.8(3) . . ?
C_B:5 O_B:5 Na_C:1 141.2(2) . . ?
CG_B:5 CB_B:5 CA_B:5 113.3(3) . . ?
CG_B:5 CB_B:5 HB1_B:5 108.9 . . ?
CA_B:5 CB_B:5 HB1_B:5 108.9 . . ?
CG_B:5 CB_B:5 HB2_B:5 108.9 . . ?
CA_B:5 CB_B:5 HB2_B:5 108.9 . . ?
HB1_B:5 CB_B:5 HB2_B:5 107.7 . . ?
CD2_B:5 CG_B:5 CD1_B:5 118.9(6) . . ?
CD2_B:5 CG_B:5 CB_B:5 121.6(5) . . ?
CD1_B:5 CG_B:5 CB_B:5 119.5(6) . . ?
CG_B:5 CD1_B:5 CE1_B:5 118.1(9) . . ?
CG_B:5 CD1_B:5 HD1_B:5 120.9 . . ?
CE1_B:5 CD1_B:5 HD1_B:5 120.9 . . ?
CG_B:5 CD2_B:5 CE2_B:5 121.6(9) . . ?
CG_B:5 CD2_B:5 HD2_B:5 119.2 . . ?
CE2_B:5 CD2_B:5 HD2_B:5 119.2 . . ?
CZ_B:5 CE1_B:5 CD1_B:5 121.5(11) . . ?
CZ_B:5 CE1_B:5 HE1_B:5 119.2 . . ?
CD1_B:5 CE1_B:5 HE1_B:5 119.2 . . ?
CZ_B:5 CE2_B:5 CD2_B:5 120.2(10) . . ?
CZ_B:5 CE2_B:5 HE2_B:5 119.9 . . ?
CD2_B:5 CE2_B:5 HE2_B:5 119.9 . . ?
CE2_B:5 CZ_B:5 CE1_B:5 119.7(8) . . ?
CE2_B:5 CZ_B:5 HZ_B:5 120.2 . . ?
CE1_B:5 CZ_B:5 HZ_B:5 120.2 . . ?
CA_A:1 N_A:1 H0A_A:1 109.5 . . ?
CA_A:1 N_A:1 H0B_A:1 109.5 . . ?
H0A_A:1 N_A:1 H0B_A:1 109.5 . . ?
CA_A:1 N_A:1 H0C_A:1 109.5 . . ?
H0A_A:1 N_A:1 H0C_A:1 109.5 . . ?
H0B_A:1 N_A:1 H0C_A:1 109.5 . . ?
N_A:1 CA_A:1 C_A:1 109.2(3) . . ?
N_A:1 CA_A:1 HA1_A:1 109.8 . . ?
C_A:1 CA_A:1 HA1_A:1 109.8 . . ?
N_A:1 CA_A:1 HA2_A:1 109.8 . . ?
C_A:1 CA_A:1 HA2_A:1 109.8 . . ?
HA1_A:1 CA_A:1 HA2_A:1 108.3 . . ?
O_A:1 C_A:1 N_A:2 123.0(2) . . ?
O_A:1 C_A:1 CA_A:1 120.9(2) . . ?
N_A:2 C_A:1 CA_A:1 116.0(2) . . ?
C_A:1 N_A:2 CA_A:2 119.6(2) . . ?
C_A:1 N_A:2 H0_A:2 120.2 . . ?
CA_A:2 N_A:2 H0_A:2 120.2 . . ?
N_A:2 CA_A:2 C_A:2 108.8(2) . . ?
N_A:2 CA_A:2 CB_A:2 112.7(2) . . ?
C_A:2 CA_A:2 CB_A:2 110.6(2) . . ?
N_A:2 CA_A:2 HA_A:2 108.2 . . ?
C_A:2 CA_A:2 HA_A:2 108.2 . . ?
CB_A:2 CA_A:2 HA_A:2 108.2 . . ?
O_A:2 C_A:2 N_A:3 124.0(2) . . ?
O_A:2 C_A:2 CA_A:2 121.6(2) . . ?
N_A:3 C_A:2 CA_A:2 114.4(2) . . ?
CG_A:2 CB_A:2 CA_A:2 114.2(2) . . ?
CG_A:2 CB_A:2 HB1_A:2 108.7 . . ?
CA_A:2 CB_A:2 HB1_A:2 108.7 . . ?
CG_A:2 CB_A:2 HB2_A:2 108.7 . . ?
CA_A:2 CB_A:2 HB2_A:2 108.7 . . ?
HB1_A:2 CB_A:2 HB2_A:2 107.6 . . ?
CD2_A:2 CG_A:2 CD1_A:2 120.1(4) . . ?
CD2_A:2 CG_A:2 CB_A:2 122.6(3) . . ?
CD1_A:2 CG_A:2 CB_A:2 117.3(3) . . ?
CE1_A:2 CD1_A:2 CG_A:2 119.8(5) . . ?
CE1_A:2 CD1_A:2 HD1_A:2 120.1 . . ?
CG_A:2 CD1_A:2 HD1_A:2 120.1 . . ?
CG_A:2 CD2_A:2 CE2_A:2 118.7(5) . . ?
CG_A:2 CD2_A:2 HD2_A:2 120.6 . . ?
CE2_A:2 CD2_A:2 HD2_A:2 120.6 . . ?
CZ_A:2 CE1_A:2 CD1_A:2 119.6(5) . . ?
CZ_A:2 CE1_A:2 HE1_A:2 120.2 . . ?
CD1_A:2 CE1_A:2 HE1_A:2 120.2 . . ?
CZ_A:2 CE2_A:2 CD2_A:2 119.6(5) . . ?
CZ_A:2 CE2_A:2 HE2_A:2 120.2 . . ?
CD2_A:2 CE2_A:2 HE2_A:2 120.2 . . ?
CE1_A:2 CZ_A:2 CE2_A:2 122.2(4) . . ?
CE1_A:2 CZ_A:2 HZ_A:2 118.9 . . ?
CE2_A:2 CZ_A:2 HZ_A:2 118.9 . . ?
C_A:2 N_A:3 CA_A:3 122.2(2) . . ?
C_A:2 N_A:3 H0_A:3 118.9 . . ?
CA_A:3 N_A:3 H0_A:3 118.9 . . ?
N_A:3 CA_A:3 C_A:3 108.6(2) . . ?
N_A:3 CA_A:3 CB_A:3 111.3(2) . . ?
C_A:3 CA_A:3 CB_A:3 109.5(2) . . ?
N_A:3 CA_A:3 HA_A:3 109.1 . . ?
C_A:3 CA_A:3 HA_A:3 109.1 . . ?
CB_A:3 CA_A:3 HA_A:3 109.1 . . ?
O_A:3 C_A:3 N_A:4 124.3(3) . . ?
O_A:3 C_A:3 CA_A:3 119.9(2) . . ?
N_A:4 C_A:3 CA_A:3 115.8(2) . . ?
OG1_A:3 CB_A:3 CG2_A:3 112.3(3) . . ?
OG1_A:3 CB_A:3 CA_A:3 109.5(3) . . ?
CG2_A:3 CB_A:3 CA_A:3 111.8(3) . . ?
OG1_A:3 CB_A:3 HB_A:3 107.7 . . ?
CG2_A:3 CB_A:3 HB_A:3 107.7 . . ?
CA_A:3 CB_A:3 HB_A:3 107.7 . . ?
CB_A:3 OG1_A:3 HG1_A:3 109.5 . . ?
CB_A:3 CG2_A:3 HG2A_A:3 109.5 . . ?
CB_A:3 CG2_A:3 HG2B_A:3 109.5 . . ?
HG2A_A:3 CG2_A:3 HG2B_A:3 109.5 . . ?
CB_A:3 CG2_A:3 HG2C_A:3 109.5 . . ?
HG2A_A:3 CG2_A:3 HG2C_A:3 109.5 . . ?
HG2B_A:3 CG2_A:3 HG2C_A:3 109.5 . . ?
C_A:3 N_A:4 CA_A:4 123.0(2) . . ?
C_A:3 N_A:4 H0_A:4 118.5 . . ?
CA_A:4 N_A:4 H0_A:4 118.5 . . ?
N_A:4 CA_A:4 C_A:4 108.0(2) . . ?
N_A:4 CA_A:4 CB_A:4 110.9(2) . . ?
C_A:4 CA_A:4 CB_A:4 110.0(2) . . ?
N_A:4 CA_A:4 HA_A:4 109.3 . . ?
C_A:4 CA_A:4 HA_A:4 109.3 . . ?
CB_A:4 CA_A:4 HA_A:4 109.3 . . ?
O_A:4 C_A:4 N_A:5 123.9(3) . . ?
O_A:4 C_A:4 CA_A:4 120.7(2) . . ?
N_A:5 C_A:4 CA_A:4 115.4(2) . . ?
CA_A:4 CB_A:4 CG_A:4 111.3(3) . . ?
CA_A:4 CB_A:4 HB1_A:4 109.4 . . ?
CG_A:4 CB_A:4 HB1_A:4 109.4 . . ?
CA_A:4 CB_A:4 HB2_A:4 109.4 . . ?
CG_A:4 CB_A:4 HB2_A:4 109.4 . . ?
HB1_A:4 CB_A:4 HB2_A:4 108.0 . . ?
CD_A:4 CG_A:4 CB_A:4 115.4(4) . . ?
CD_A:4 CG_A:4 HG1_A:4 108.4 . . ?
CB_A:4 CG_A:4 HG1_A:4 108.4 . . ?
CD_A:4 CG_A:4 HG2_A:4 108.4 . . ?
CB_A:4 CG_A:4 HG2_A:4 108.4 . . ?
HG1_A:4 CG_A:4 HG2_A:4 107.5 . . ?
OE1_A:4 CD_A:4 OE2_A:4 124.1(5) . . ?
OE1_A:4 CD_A:4 CG_A:4 121.5(5) . . ?
OE2_A:4 CD_A:4 CG_A:4 114.3(4) . . ?
CD_A:4 OE2_A:4 HE2_A:4 109.5 . . ?
C_A:4 N_A:5 CA_A:5 121.7(3) . . ?
C_A:4 N_A:5 H0_A:5 119.1 . . ?
CA_A:5 N_A:5 H0_A:5 119.1 . . ?
N_A:5 CA_A:5 C_A:5 110.8(3) . . ?
N_A:5 CA_A:5 CB_A:5 111.4(3) . . ?
C_A:5 CA_A:5 CB_A:5 111.8(3) . . ?
N_A:5 CA_A:5 HA_A:5 107.6 . . ?
C_A:5 CA_A:5 HA_A:5 107.6 . . ?
CB_A:5 CA_A:5 HA_A:5 107.6 . . ?
O_A:5 C_A:5 OXT_A:5 125.4(3) . . ?
O_A:5 C_A:5 CA_A:5 118.7(3) . . ?
OXT_A:5 C_A:5 CA_A:5 115.9(3) . . ?
CG_A:5 CB_A:5 CA_A:5 114.9(3) . . ?
CG_A:5 CB_A:5 HB1_A:5 108.5 . . ?
CA_A:5 CB_A:5 HB1_A:5 108.5 . . ?
CG_A:5 CB_A:5 HB2_A:5 108.5 . . ?
CA_A:5 CB_A:5 HB2_A:5 108.5 . . ?
HB1_A:5 CB_A:5 HB2_A:5 107.5 . . ?
CD1_A:5 CG_A:5 CD2_A:5 119.3(5) . . ?
CD1_A:5 CG_A:5 CB_A:5 120.1(5) . . ?
CD2_A:5 CG_A:5 CB_A:5 120.6(4) . . ?
CG_A:5 CD1_A:5 CE1_A:5 119.5(7) . . ?
CG_A:5 CD1_A:5 HD1_A:5 120.3 . . ?
CE1_A:5 CD1_A:5 HD1_A:5 120.3 . . ?
CG_A:5 CD2_A:5 CE2_A:5 120.3(6) . . ?
CG_A:5 CD2_A:5 HD2_A:5 119.8 . . ?
CE2_A:5 CD2_A:5 HD2_A:5 119.8 . . ?
CZ_A:5 CE1_A:5 CD1_A:5 121.5(7) . . ?
CZ_A:5 CE1_A:5 HE1_A:5 119.3 . . ?
CD1_A:5 CE1_A:5 HE1_A:5 119.3 . . ?
CZ_A:5 CE2_A:5 CD2_A:5 119.7(8) . . ?
CZ_A:5 CE2_A:5 HE2_A:5 120.2 . . ?
CD2_A:5 CE2_A:5 HE2_A:5 120.2 . . ?
CE1_A:5 CZ_A:5 CE2_A:5 119.7(5) . . ?
CE1_A:5 CZ_A:5 HZ_A:5 120.1 . . ?
CE2_A:5 CZ_A:5 HZ_A:5 120.1 . . ?

loop_
_geom_bond_atom_site_label_1
_geom_bond_atom_site_label_2
_geom_bond_distance
_geom_bond_site_symmetry_2
_geom_bond_publ_flag
Na_C:1 O_W:3 2.273(6) 1_465 ?
Na_C:1 OA_W:6 2.275(6) 1_465 ?
Na_C:1 O_C:2 2.324(4) . ?
Na_C:1 O_B:5 2.363(4) . ?
Na_C:1 OB_W:6 2.447(12) 1_465 ?
C1_C:2 O_C:2 1.210(8) . ?
C1_C:2 OXT_C:2 1.225(9) . ?
C1_C:2 C2_C:2 1.608(11) . ?
C2_C:2 F1_C:2 1.293(9) . ?
C2_C:2 F3_C:2 1.319(13) . ?
C2_C:2 F2_C:2 1.385(10) . ?
N_B:1 CA_B:1 1.477(4) . ?
N_B:1 H0A_B:1 0.9100 . ?
N_B:1 H0B_B:1 0.9100 . ?
N_B:1 H0C_B:1 0.9100 . ?
CA_B:1 C_B:1 1.522(4) . ?
CA_B:1 HA1_B:1 0.9900 . ?
CA_B:1 HA2_B:1 0.9900 . ?
C_B:1 O_B:1 1.237(4) . ?
C_B:1 N_B:2 1.339(3) . ?
N_B:2 CA_B:2 1.463(4) . ?
N_B:2 H0_B:2 0.8800 . ?
CA_B:2 C_B:2 1.523(4) . ?
CA_B:2 CB_B:2 1.545(5) . ?
CA_B:2 HA_B:2 1.0000 . ?
C_B:2 O_B:2 1.239(3) . ?
C_B:2 N_B:3 1.329(3) . ?
CB_B:2 CG_B:2 1.506(5) . ?
CB_B:2 HB1_B:2 0.9900 . ?
CB_B:2 HB2_B:2 0.9900 . ?
CG_B:2 CD2_B:2 1.382(5) . ?
CG_B:2 CD1_B:2 1.390(6) . ?
CD1_B:2 CE1_B:2 1.382(6) . ?
CD1_B:2 HD1_B:2 0.9500 . ?
CD2_B:2 CE2_B:2 1.376(7) . ?
CD2_B:2 HD2_B:2 0.9500 . ?
CE1_B:2 CZ_B:2 1.384(9) . ?
CE1_B:2 HE1_B:2 0.9500 . ?
CE2_B:2 CZ_B:2 1.379(10) . ?
CE2_B:2 HE2_B:2 0.9500 . ?
CZ_B:2 HZ_B:2 0.9500 . ?
N_B:3 CA_B:3 1.453(3) . ?
N_B:3 H0_B:3 0.8800 . ?
CA_B:3 C_B:3 1.526(4) . ?
CA_B:3 CB_B:3 1.544(5) . ?
CA_B:3 HA_B:3 1.0000 . ?
C_B:3 O_B:3 1.236(3) . ?
C_B:3 N_B:4 1.330(3) . ?
CB_B:3 OG1_B:3 1.411(4) . ?
CB_B:3 CG2_B:3 1.511(5) . ?
CB_B:3 HB_B:3 1.0000 . ?
OG1_B:3 HG1_B:3 0.8400 . ?
CG2_B:3 HG2A_B:3 0.9800 . ?
CG2_B:3 HG2B_B:3 0.9800 . ?
CG2_B:3 HG2C_B:3 0.9800 . ?
N_B:4 CA_B:4 1.452(4) . ?
N_B:4 H0_B:4 0.8800 . ?
CA_B:4 C_B:4 1.515(4) . ?
CA_B:4 CB_B:4 1.554(6) . ?
CA_B:4 HA_B:4 1.0000 . ?
C_B:4 O_B:4 1.242(4) . ?
C_B:4 N_B:5 1.328(4) . ?
CB_B:4 CG_B:4 1.540(6) . ?
CB_B:4 HB1_B:4 0.9900 . ?
CB_B:4 HB2_B:4 0.9900 . ?
CG_B:4 CD_B:4 1.496(7) . ?
CG_B:4 HG1_B:4 0.9900 . ?
CG_B:4 HG2_B:4 0.9900 . ?
CD_B:4 OE1_B:4 1.221(7) . ?
CD_B:4 OE2_B:4 1.316(6) . ?
OE2_B:4 HE2_B:4 0.8400 . ?
N_B:5 CA_B:5 1.454(4) . ?
N_B:5 H0_B:5 0.8800 . ?
CA_B:5 C_B:5 1.532(4) . ?
CA_B:5 CB_B:5 1.537(6) . ?
CA_B:5 HA_B:5 1.0000 . ?
C_B:5 O_B:5 1.251(4) . ?
C_B:5 OXT_B:5 1.271(4) . ?
CB_B:5 CG_B:5 1.513(7) . ?
CB_B:5 HB1_B:5 0.9900 . ?
CB_B:5 HB2_B:5 0.9900 . ?
CG_B:5 CD2_B:5 1.373(9) . ?
CG_B:5 CD1_B:5 1.412(9) . ?
CD1_B:5 CE1_B:5 1.424(11) . ?
CD1_B:5 HD1_B:5 0.9500 . ?
CD2_B:5 CE2_B:5 1.404(10) . ?
CD2_B:5 HD2_B:5 0.9500 . ?
CE1_B:5 CZ_B:5 1.37(2) . ?
CE1_B:5 HE1_B:5 0.9500 . ?
CE2_B:5 CZ_B:5 1.36(2) . ?
CE2_B:5 HE2_B:5 0.9500 . ?
CZ_B:5 HZ_B:5 0.9500 . ?
N_A:1 CA_A:1 1.477(4) . ?
N_A:1 H0A_A:1 0.9100 . ?
N_A:1 H0B_A:1 0.9100 . ?
N_A:1 H0C_A:1 0.9100 . ?
CA_A:1 C_A:1 1.516(4) . ?
CA_A:1 HA1_A:1 0.9900 . ?
CA_A:1 HA2_A:1 0.9900 . ?
C_A:1 O_A:1 1.235(3) . ?
C_A:1 N_A:2 1.336(3) . ?
N_A:2 CA_A:2 1.453(3) . ?
N_A:2 H0_A:2 0.8800 . ?
CA_A:2 C_A:2 1.522(4) . ?
CA_A:2 CB_A:2 1.550(4) . ?
CA_A:2 HA_A:2 1.0000 . ?
C_A:2 O_A:2 1.231(3) . ?
C_A:2 N_A:3 1.342(3) . ?
CB_A:2 CG_A:2 1.485(5) . ?
CB_A:2 HB1_A:2 0.9900 . ?
CB_A:2 HB2_A:2 0.9900 . ?
CG_A:2 CD2_A:2 1.374(6) . ?
CG_A:2 CD1_A:2 1.406(6) . ?
CD1_A:2 CE1_A:2 1.396(7) . ?
CD1_A:2 HD1_A:2 0.9500 . ?
CD2_A:2 CE2_A:2 1.404(7) . ?
CD2_A:2 HD2_A:2 0.9500 . ?
CE1_A:2 CZ_A:2 1.326(10) . ?
CE1_A:2 HE1_A:2 0.9500 . ?
CE2_A:2 CZ_A:2 1.388(10) . ?
CE2_A:2 HE2_A:2 0.9500 . ?
CZ_A:2 HZ_A:2 0.9500 . ?
N_A:3 CA_A:3 1.448(3) . ?
N_A:3 H0_A:3 0.8800 . ?
CA_A:3 C_A:3 1.525(4) . ?
CA_A:3 CB_A:3 1.543(5) . ?
CA_A:3 HA_A:3 1.0000 . ?
C_A:3 O_A:3 1.242(3) . ?
C_A:3 N_A:4 1.336(4) . ?
CB_A:3 OG1_A:3 1.431(4) . ?
CB_A:3 CG2_A:3 1.524(5) . ?
CB_A:3 HB_A:3 1.0000 . ?
OG1_A:3 HG1_A:3 0.8400 . ?
CG2_A:3 HG2A_A:3 0.9800 . ?
CG2_A:3 HG2B_A:3 0.9800 . ?
CG2_A:3 HG2C_A:3 0.9800 . ?
N_A:4 CA_A:4 1.458(4) . ?
N_A:4 H0_A:4 0.8800 . ?
CA_A:4 C_A:4 1.532(4) . ?
CA_A:4 CB_A:4 1.535(5) . ?
CA_A:4 HA_A:4 1.0000 . ?
C_A:4 O_A:4 1.236(3) . ?
C_A:4 N_A:5 1.335(4) . ?
CB_A:4 CG_A:4 1.548(5) . ?
CB_A:4 HB1_A:4 0.9900 . ?
CB_A:4 HB2_A:4 0.9900 . ?
CG_A:4 CD_A:4 1.524(6) . ?
CG_A:4 HG1_A:4 0.9900 . ?
CG_A:4 HG2_A:4 0.9900 . ?
CD_A:4 OE1_A:4 1.234(7) . ?
CD_A:4 OE2_A:4 1.271(7) . ?
OE2_A:4 HE2_A:4 0.8400 . ?
N_A:5 CA_A:5 1.447(4) . ?
N_A:5 H0_A:5 0.8800 . ?
CA_A:5 C_A:5 1.535(4) . ?
CA_A:5 CB_A:5 1.546(5) . ?
CA_A:5 HA_A:5 1.0000 . ?
C_A:5 O_A:5 1.243(5) . ?
C_A:5 OXT_A:5 1.264(4) . ?
CB_A:5 CG_A:5 1.513(6) . ?
CB_A:5 HB1_A:5 0.9900 . ?
CB_A:5 HB2_A:5 0.9900 . ?
CG_A:5 CD1_A:5 1.391(8) . ?
CG_A:5 CD2_A:5 1.393(8) . ?
CD1_A:5 CE1_A:5 1.408(9) . ?
CD1_A:5 HD1_A:5 0.9500 . ?
CD2_A:5 CE2_A:5 1.410(7) . ?
CD2_A:5 HD2_A:5 0.9500 . ?
CE1_A:5 CZ_A:5 1.360(14) . ?
CE1_A:5 HE1_A:5 0.9500 . ?
CE2_A:5 CZ_A:5 1.393(14) . ?
CE2_A:5 HE2_A:5 0.9500 . ?
CZ_A:5 HZ_A:5 0.9500 . ?

loop_
_geom_hbond_atom_site_label_D
_geom_hbond_atom_site_label_H
_geom_hbond_atom_site_label_A
_geom_hbond_distance_DH
_geom_hbond_distance_HA
_geom_hbond_distance_DA
_geom_hbond_angle_DHA
_geom_hbond_site_symmetry_A
_geom_hbond_publ_flag
N_B:1 H0A_B:1 O_C:2 0.91 2.02 2.854(6) 151.7 1_546 yes
N_B:1 H0A_B:1 F3_C:2 0.91 2.50 3.170(7) 130.3 1_546 yes
N_B:1 H0B_B:1 OXT_B:5 0.91 1.75 2.653(4) 171.2 1_546 yes
N_B:1 H0C_B:1 O_A:5 0.91 1.94 2.770(4) 151.4 1_456 yes
CA_B:1 HA2_B:1 F2_C:2 0.99 2.55 3.450(7) 150.5 1_546 yes
CA_B:1 HA2_B:1 O_A:4 0.99 2.64 3.330(4) 126.6 1_556 yes
N_B:2 H0_B:2 O_A:4 0.88 2.07 2.916(3) 161.2 1_556 yes
CA_B:2 HA_B:2 O_A:3 1.00 2.43 3.314(4) 146.6 1_456 yes
N_B:3 H0_B:3 O_A:3 0.88 2.05 2.890(3) 159.8 1_456 yes
CA_B:3 HA_B:3 O_A:2 1.00 2.48 3.303(3) 139.5 1_556 yes
OG1_B:3 HG1_B:3 OA_W:4^a 0.84 2.06 2.743(12) 137.6 . yes
OG1_B:3 HG1_B:3 OB_W:4^b 0.84 1.88 2.628(10) 148.2 . yes
N_B:4 H0_B:4 O_A:2 0.88 2.00 2.865(3) 165.6 1_556 yes
OE2_B:4 HE2_B:4 OXT_C:2 0.84 1.91 2.706(6) 158.5 . yes
N_B:5 H0_B:5 O_A:1 0.88 2.06 2.923(3) 165.8 1_456 yes
N_A:1 H0A_A:1 O_W:3 0.91 2.35 2.989(7) 127.3 1_564 yes
N_A:1 H0A_A:1 O_W:5 0.91 2.06 2.889(9) 150.2 1_564 yes
N_A:1 H0B_A:1 OXT_A:5 0.91 1.83 2.740(4) 175.8 1_564 yes
N_A:1 H0C_A:1 O_B:5 0.91 2.12 2.919(4) 146.4 1_654 yes
CA_A:1 HA2_A:1 O_B:4 0.99 2.63 3.136(4) 111.9 1_554 yes
CA_A:1 HA2_A:1 OE1_B:4 0.99 2.50 3.458(7) 163.3 1_554 yes
N_A:2 H0_A:2 O_B:4 0.88 2.21 3.031(3) 154.9 1_554 yes
CA_A:2 HA_A:2 O_B:3 1.00 2.44 3.063(3) 119.9 1_654 yes
CB_A:2 HB1_A:2 O_B:3 0.99 2.50 3.074(4) 116.4 1_654 yes
CB_A:2 HB2_A:2 O_A:1 0.99 2.62 3.143(4) 113.4 . yes
N_A:3 H0_A:3 O_B:3 0.88 2.09 2.927(3) 159.4 1_654 yes
CA_A:3 HA_A:3 O_B:2 1.00 2.43 3.281(4) 142.8 1_554 yes
OG1_A:3 HG1_A:3 OG1_B:3 0.84 1.96 2.772(4) 163.6 1_554 yes
N_A:4 H0_A:4 O_B:2 0.88 1.91 2.776(3) 169.0 1_554 yes
CA_A:4 HA_A:4 O_B:1 1.00 2.49 3.346(4) 142.9 1_654 yes
CG_A:4 HG1_A:4 F2_C:2 0.99 2.50 3.384(6) 149.2 1_545 yes
CG_A:4 HG2_A:4 O_B:1 0.99 2.55 3.408(5) 144.6 1_654 yes
OE2_A:4 HE2_A:4 O_W:1 0.84 1.73 2.521(5) 157.1 . yes
N_A:5 H0_A:5 O_B:1 0.88 2.12 2.987(4) 166.8 1_654 yes
CA_A:5 HA_A:5 O_W:1 1.00 2.65 3.243(4) 117.9 1_545 yes

loop_
_geom_torsion_atom_site_label_1
_geom_torsion_atom_site_label_2
_geom_torsion_atom_site_label_3
_geom_torsion_atom_site_label_4
_geom_torsion
_geom_torsion_site_symmetry_1
_geom_torsion_site_symmetry_2
_geom_torsion_site_symmetry_3
_geom_torsion_site_symmetry_4
_geom_torsion_publ_flag
O_C:2 C1_C:2 C2_C:2 F1_C:2 137.1(8) . . . . ?
OXT_C:2 C1_C:2 C2_C:2 F1_C:2 -43.5(11) . . . . ?
O_C:2 C1_C:2 C2_C:2 F3_C:2 11.9(9) . . . . ?
OXT_C:2 C1_C:2 C2_C:2 F3_C:2 -168.8(6) . . . . ?
O_C:2 C1_C:2 C2_C:2 F2_C:2 -106.7(7) . . . . ?
OXT_C:2 C1_C:2 C2_C:2 F2_C:2 72.7(7) . . . . ?
OXT_C:2 C1_C:2 O_C:2 Na_C:1 5.9(10) . . . . ?
C2_C:2 C1_C:2 O_C:2 Na_C:1 -174.8(4) . . . . ?
N_B:1 CA_B:1 C_B:1 O_B:1 -22.4(5) . . . . ?
N_B:1 CA_B:1 C_B:1 N_B:2 159.3(3) . . . . ?
O_B:1 C_B:1 N_B:2 CA_B:2 4.5(5) . . . . ?
CA_B:1 C_B:1 N_B:2 CA_B:2 -177.4(3) . . . . ?
C_B:1 N_B:2 CA_B:2 C_B:2 -152.7(3) . . . . ?
C_B:1 N_B:2 CA_B:2 CB_B:2 87.4(4) . . . . ?
N_B:2 CA_B:2 C_B:2 O_B:2 -44.3(4) . . . . ?
CB_B:2 CA_B:2 C_B:2 O_B:2 75.7(4) . . . . ?
N_B:2 CA_B:2 C_B:2 N_B:3 138.4(3) . . . . ?
CB_B:2 CA_B:2 C_B:2 N_B:3 -101.6(3) . . . . ?
N_B:2 CA_B:2 CB_B:2 CG_B:2 -169.7(3) . . . . ?
C_B:2 CA_B:2 CB_B:2 CG_B:2 71.8(3) . . . . ?
CA_B:2 CB_B:2 CG_B:2 CD2_B:2 -93.9(4) . . . . ?
CA_B:2 CB_B:2 CG_B:2 CD1_B:2 85.7(4) . . . . ?
CD2_B:2 CG_B:2 CD1_B:2 CE1_B:2 1.3(7) . . . . ?
CB_B:2 CG_B:2 CD1_B:2 CE1_B:2 -178.3(4) . . . . ?
CD1_B:2 CG_B:2 CD2_B:2 CE2_B:2 0.4(7) . . . . ?
CB_B:2 CG_B:2 CD2_B:2 CE2_B:2 179.9(4) . . . . ?
CG_B:2 CD1_B:2 CE1_B:2 CZ_B:2 -1.6(7) . . . . ?
CG_B:2 CD2_B:2 CE2_B:2 CZ_B:2 -1.8(7) . . . . ?
CD2_B:2 CE2_B:2 CZ_B:2 CE1_B:2 1.5(7) . . . . ?
CD1_B:2 CE1_B:2 CZ_B:2 CE2_B:2 0.2(7) . . . . ?
O_B:2 C_B:2 N_B:3 CA_B:3 -5.2(5) . . . . ?
CA_B:2 C_B:2 N_B:3 CA_B:3 172.1(3) . . . . ?
C_B:2 N_B:3 CA_B:3 C_B:3 -136.0(3) . . . . ?
C_B:2 N_B:3 CA_B:3 CB_B:3 99.8(3) . . . . ?
N_B:3 CA_B:3 C_B:3 O_B:3 -37.5(4) . . . . ?
CB_B:3 CA_B:3 C_B:3 O_B:3 85.7(3) . . . . ?
N_B:3 CA_B:3 C_B:3 N_B:4 143.5(3) . . . . ?
CB_B:3 CA_B:3 C_B:3 N_B:4 -93.3(3) . . . . ?
N_B:3 CA_B:3 CB_B:3 OG1_B:3 -154.1(3) . . . . ?
C_B:3 CA_B:3 CB_B:3 OG1_B:3 84.2(3) . . . . ?
N_B:3 CA_B:3 CB_B:3 CG2_B:3 79.2(4) . . . . ?
C_B:3 CA_B:3 CB_B:3 CG2_B:3 -42.5(4) . . . . ?
O_B:3 C_B:3 N_B:4 CA_B:4 1.1(5) . . . . ?
CA_B:3 C_B:3 N_B:4 CA_B:4 -179.9(3) . . . . ?
C_B:3 N_B:4 CA_B:4 C_B:4 -133.8(3) . . . . ?
C_B:3 N_B:4 CA_B:4 CB_B:4 104.5(4) . . . . ?
N_B:4 CA_B:4 C_B:4 O_B:4 -36.8(4) . . . . ?
CB_B:4 CA_B:4 C_B:4 O_B:4 84.1(4) . . . . ?
N_B:4 CA_B:4 C_B:4 N_B:5 143.7(3) . . . . ?
CB_B:4 CA_B:4 C_B:4 N_B:5 -95.4(4) . . . . ?
N_B:4 CA_B:4 CB_B:4 CG_B:4 -177.5(4) . . . . ?
C_B:4 CA_B:4 CB_B:4 CG_B:4 62.1(5) . . . . ?
CA_B:4 CB_B:4 CG_B:4 CD_B:4 -91.5(5) . . . . ?
CB_B:4 CG_B:4 CD_B:4 OE1_B:4 -4.7(7) . . . . ?
CB_B:4 CG_B:4 CD_B:4 OE2_B:4 176.8(4) . . . . ?
O_B:4 C_B:4 N_B:5 CA_B:5 0.6(5) . . . . ?
CA_B:4 C_B:4 N_B:5 CA_B:5 -179.9(3) . . . . ?
C_B:4 N_B:5 CA_B:5 C_B:5 -148.7(3) . . . . ?
C_B:4 N_B:5 CA_B:5 CB_B:5 86.5(4) . . . . ?
N_B:5 CA_B:5 C_B:5 O_B:5 -3.7(5) . . . . ?
CB_B:5 CA_B:5 C_B:5 O_B:5 120.3(4) . . . . ?
N_B:5 CA_B:5 C_B:5 OXT_B:5 176.9(3) . . . . ?
CB_B:5 CA_B:5 C_B:5 OXT_B:5 -59.1(4) . . . . ?
OXT_B:5 C_B:5 O_B:5 Na_C:1 -72.4(6) . . . . ?
CA_B:5 C_B:5 O_B:5 Na_C:1 108.3(4) . . . . ?
N_B:5 CA_B:5 CB_B:5 CG_B:5 54.3(4) . . . . ?
C_B:5 CA_B:5 CB_B:5 CG_B:5 -68.8(4) . . . . ?
CA_B:5 CB_B:5 CG_B:5 CD2_B:5 -95.0(5) . . . . ?
CA_B:5 CB_B:5 CG_B:5 CD1_B:5 85.6(5) . . . . ?
CD2_B:5 CG_B:5 CD1_B:5 CE1_B:5 -0.6(9) . . . . ?
CB_B:5 CG_B:5 CD1_B:5 CE1_B:5 178.9(6) . . . . ?
CD1_B:5 CG_B:5 CD2_B:5 CE2_B:5 -0.5(8) . . . . ?
CB_B:5 CG_B:5 CD2_B:5 CE2_B:5 -179.9(5) . . . . ?
CG_B:5 CD1_B:5 CE1_B:5 CZ_B:5 0.6(11) . . . . ?
CG_B:5 CD2_B:5 CE2_B:5 CZ_B:5 1.5(10) . . . . ?
CD2_B:5 CE2_B:5 CZ_B:5 CE1_B:5 -1.5(12) . . . . ?
CD1_B:5 CE1_B:5 CZ_B:5 CE2_B:5 0.5(13) . . . . ?
N_A:1 CA_A:1 C_A:1 O_A:1 -13.0(5) . . . . ?
N_A:1 CA_A:1 C_A:1 N_A:2 167.8(3) . . . . ?
O_A:1 C_A:1 N_A:2 CA_A:2 -3.3(5) . . . . ?
CA_A:1 C_A:1 N_A:2 CA_A:2 175.9(3) . . . . ?
C_A:1 N_A:2 CA_A:2 C_A:2 -162.3(3) . . . . ?
C_A:1 N_A:2 CA_A:2 CB_A:2 74.7(3) . . . . ?
N_A:2 CA_A:2 C_A:2 O_A:2 -19.9(4) . . . . ?
CB_A:2 CA_A:2 C_A:2 O_A:2 104.4(3) . . . . ?
N_A:2 CA_A:2 C_A:2 N_A:3 161.8(3) . . . . ?
CB_A:2 CA_A:2 C_A:2 N_A:3 -74.0(3) . . . . ?
N_A:2 CA_A:2 CB_A:2 CG_A:2 56.3(3) . . . . ?
C_A:2 CA_A:2 CB_A:2 CG_A:2 -65.7(3) . . . . ?
CA_A:2 CB_A:2 CG_A:2 CD2_A:2 88.2(4) . . . . ?
CA_A:2 CB_A:2 CG_A:2 CD1_A:2 -93.9(4) . . . . ?
CD2_A:2 CG_A:2 CD1_A:2 CE1_A:2 -0.3(6) . . . . ?
CB_A:2 CG_A:2 CD1_A:2 CE1_A:2 -178.2(4) . . . . ?
CD1_A:2 CG_A:2 CD2_A:2 CE2_A:2 1.4(6) . . . . ?
CB_A:2 CG_A:2 CD2_A:2 CE2_A:2 179.2(4) . . . . ?
CG_A:2 CD1_A:2 CE1_A:2 CZ_A:2 -1.1(8) . . . . ?
CG_A:2 CD2_A:2 CE2_A:2 CZ_A:2 -1.1(7) . . . . ?
CD1_A:2 CE1_A:2 CZ_A:2 CE2_A:2 1.4(9) . . . . ?
CD2_A:2 CE2_A:2 CZ_A:2 CE1_A:2 -0.3(9) . . . . ?
O_A:2 C_A:2 N_A:3 CA_A:3 -1.5(5) . . . . ?
CA_A:2 C_A:2 N_A:3 CA_A:3 176.8(3) . . . . ?
C_A:2 N_A:3 CA_A:3 C_A:3 -139.7(3) . . . . ?
C_A:2 N_A:3 CA_A:3 CB_A:3 99.7(3) . . . . ?
N_A:3 CA_A:3 C_A:3 O_A:3 -48.6(4) . . . . ?
CB_A:3 CA_A:3 C_A:3 O_A:3 73.1(3) . . . . ?
N_A:3 CA_A:3 C_A:3 N_A:4 132.6(3) . . . . ?
CB_A:3 CA_A:3 C_A:3 N_A:4 -105.6(3) . . . . ?
N_A:3 CA_A:3 CB_A:3 OG1_A:3 -53.1(3) . . . . ?
C_A:3 CA_A:3 CB_A:3 OG1_A:3 -173.2(2) . . . . ?
N_A:3 CA_A:3 CB_A:3 CG2_A:3 -178.2(3) . . . . ?
C_A:3 CA_A:3 CB_A:3 CG2_A:3 61.7(3) . . . . ?
O_A:3 C_A:3 N_A:4 CA_A:4 -5.3(5) . . . . ?
CA_A:3 C_A:3 N_A:4 CA_A:4 173.3(3) . . . . ?
C_A:3 N_A:4 CA_A:4 C_A:4 -117.8(3) . . . . ?
C_A:3 N_A:4 CA_A:4 CB_A:4 121.6(3) . . . . ?
N_A:4 CA_A:4 C_A:4 O_A:4 -45.9(4) . . . . ?
CB_A:4 CA_A:4 C_A:4 O_A:4 75.3(4) . . . . ?
N_A:4 CA_A:4 C_A:4 N_A:5 135.4(3) . . . . ?
CB_A:4 CA_A:4 C_A:4 N_A:5 -103.4(3) . . . . ?
N_A:4 CA_A:4 CB_A:4 CG_A:4 -169.5(3) . . . . ?
C_A:4 CA_A:4 CB_A:4 CG_A:4 71.1(3) . . . . ?
CA_A:4 CB_A:4 CG_A:4 CD_A:4 168.1(3) . . . . ?
CB_A:4 CG_A:4 CD_A:4 OE1_A:4 162.0(5) . . . . ?
CB_A:4 CG_A:4 CD_A:4 OE2_A:4 -14.9(6) . . . . ?
O_A:4 C_A:4 N_A:5 CA_A:5 0.1(5) . . . . ?
CA_A:4 C_A:4 N_A:5 CA_A:5 178.7(3) . . . . ?
C_A:4 N_A:5 CA_A:5 C_A:5 -136.1(3) . . . . ?
C_A:4 N_A:5 CA_A:5 CB_A:5 98.7(3) . . . . ?
N_A:5 CA_A:5 C_A:5 O_A:5 -11.7(4) . . . . ?
CB_A:5 CA_A:5 C_A:5 O_A:5 113.1(4) . . . . ?
N_A:5 CA_A:5 C_A:5 OXT_A:5 168.3(3) . . . . ?
CB_A:5 CA_A:5 C_A:5 OXT_A:5 -66.8(4) . . . . ?
N_A:5 CA_A:5 CB_A:5 CG_A:5 65.3(4) . . . . ?
C_A:5 CA_A:5 CB_A:5 CG_A:5 -59.2(4) . . . . ?
CA_A:5 CB_A:5 CG_A:5 CD1_A:5 99.0(5) . . . . ?
CA_A:5 CB_A:5 CG_A:5 CD2_A:5 -82.5(5) . . . . ?
CD2_A:5 CG_A:5 CD1_A:5 CE1_A:5 1.0(7) . . . . ?
CB_A:5 CG_A:5 CD1_A:5 CE1_A:5 179.6(5) . . . . ?
CD1_A:5 CG_A:5 CD2_A:5 CE2_A:5 -0.6(7) . . . . ?
CB_A:5 CG_A:5 CD2_A:5 CE2_A:5 -179.2(4) . . . . ?
CG_A:5 CD1_A:5 CE1_A:5 CZ_A:5 -1.4(9) . . . . ?
CG_A:5 CD2_A:5 CE2_A:5 CZ_A:5 0.5(8) . . . . ?
CD1_A:5 CE1_A:5 CZ_A:5 CE2_A:5 1.4(9) . . . . ?
CD2_A:5 CE2_A:5 CZ_A:5 CE1_A:5 -0.9(9) . . . . ?
